data_7234684
loop_
_publ_author_name
'Toshiki Mutai'
'Tatsuya Ohkawa'
'Hideaki Shono'
'Koji Araki'

_publ_section_title
;
 The development of aryl-substituted 2-phenylimidazo[1,2-a]pyridines (PIP)
 with various colors of excited-state intramolecular proton transfer
 (ESIPT) luminescence in the solid state
;
_journal_name_full 'Journal of Materials Chemistry C'
_journal_page_first 3599
_journal_page_last 3606
_journal_paper_doi 10.1039/C6TC00376A
_journal_volume 4
_journal_year 2016
_chemical_absolute_configuration .
_chemical_formula_moiety 'C20 H16 N2 O2'
_chemical_formula_sum 'C20 H16 N2 O2'
_chemical_formula_weight 316.35
_chemical_name_common '6-p-Methoxyphenyl HPIP'
_space_group_crystal_system monoclinic
_space_group_IT_number 4
_space_group_name_Hall 'P 2yb'
_space_group_name_H-M_alt 'P 1 21 1'
_atom_sites_solution_hydrogens mixed
_atom_sites_solution_primary direct
_atom_sites_solution_secondary difmap
_cell_angle_alpha 90
_cell_angle_beta 102.177(5)
_cell_angle_gamma 90
_cell_formula_units_Z 4
_cell_length_a 9.686(3)
_cell_length_b 10.175(3)
_cell_length_c 16.709(6)
_cell_measurement_reflns_used 3874
_cell_measurement_temperature 297(2)
_cell_measurement_theta_max 25.30
_cell_measurement_theta_min 2.20
_cell_volume 1609.7(9)
_computing_cell_refinement 'CrystalClear-SM Expert 2.0 r3'
_computing_data_collection 'CrystalClear-SM Expert 2.0 r3 (Rigaku, 2009)'
_computing_data_reduction 'CrystalClear-SM Expert 2.0 r3'
_computing_molecular_graphics 'CrystalStructure 4.1'
_computing_publication_material 'CrystalStructure 4.1 (Rigaku, 2014)'
_computing_structure_refinement 'SHELXL2013 (Sheldrick, 2008)'
_computing_structure_solution 'SHELXS2013 (Sheldrick, 2008)'
_diffrn_ambient_temperature 297(2)
_diffrn_detector_area_resol_mean 7.111
_diffrn_measured_fraction_theta_full 0.999
_diffrn_measured_fraction_theta_max 0.998
_diffrn_measurement_device_type 'VariMax DW with Saturn'
_diffrn_measurement_method \w
_diffrn_radiation_source 'fine-focus sealed tube'
_diffrn_radiation_type MoK\a
_diffrn_radiation_wavelength 0.71075
_diffrn_reflns_av_R_equivalents 0.0418
_diffrn_reflns_av_unetI/netI 0.0559
_diffrn_reflns_Laue_measured_fraction_full 0.999
_diffrn_reflns_Laue_measured_fraction_max 0.998
_diffrn_reflns_limit_h_max 11
_diffrn_reflns_limit_h_min -11
_diffrn_reflns_limit_k_max 12
_diffrn_reflns_limit_k_min -12
_diffrn_reflns_limit_l_max 20
_diffrn_reflns_limit_l_min -20
_diffrn_reflns_number 16626
_diffrn_reflns_point_group_measured_fraction_full 0.996
_diffrn_reflns_point_group_measured_fraction_max 0.995
_diffrn_reflns_theta_full 25.242
_diffrn_reflns_theta_max 25.344
_diffrn_reflns_theta_min 2.151
_exptl_absorpt_coefficient_mu 0.086
_exptl_absorpt_correction_T_max 0.997
_exptl_absorpt_correction_T_min 0.837
_exptl_absorpt_correction_type multi-scan
_exptl_absorpt_process_details 'REQAB (Rigaku, 1998)'
_exptl_crystal_colour colorless
_exptl_crystal_density_diffrn 1.305
_exptl_crystal_description plate
_exptl_crystal_F_000 664
_exptl_crystal_size_max 0.350
_exptl_crystal_size_mid 0.290
_exptl_crystal_size_min 0.040
_refine_diff_density_max 0.118
_refine_diff_density_min -0.173
_refine_diff_density_rms 0.039
_refine_ls_abs_structure_details
;
 Flack x determined using 1294 quotients [(I+)-(I-)]/[(I+)+(I-)]
 (Parsons and Flack (2004), Acta Cryst. A60, s61).
;
_refine_ls_abs_structure_Flack 0.7(7)
_refine_ls_extinction_coef .
_refine_ls_extinction_method none
_refine_ls_goodness_of_fit_ref 0.917
_refine_ls_hydrogen_treatment mixed
_refine_ls_matrix_type full
_refine_ls_number_parameters 443
_refine_ls_number_reflns 5856
_refine_ls_number_restraints 1
_refine_ls_restrained_S_all 0.917
_refine_ls_R_factor_all 0.0623
_refine_ls_R_factor_gt 0.0419
_refine_ls_shift/su_max 0.000
_refine_ls_shift/su_mean 0.000
_refine_ls_structure_factor_coef Fsqd
_refine_ls_weighting_details 'w=1/[\s^2^(Fo^2^)+(0.0402P)^2^] where P=(Fo^2^+2Fc^2^)/3'
_refine_ls_weighting_scheme calc
_refine_ls_wR_factor_gt 0.0780
_refine_ls_wR_factor_ref 0.0862
_reflns_Friedel_coverage 0.879
_reflns_Friedel_fraction_full 0.992
_reflns_Friedel_fraction_max 0.991
_reflns_number_gt 4114
_reflns_number_total 5856
_reflns_threshold_expression 'I > 2\s(I)'
_cod_data_source_file J-Mater-Chem-C-2016-4-3599.cif
_cod_data_source_block 6MeOPh
_cod_original_sg_symbol_H-M 'P 21'
_cod_database_code 7234684
_shelx_space_group_comment
;
The symmetry employed for this shelxl refinement is uniquely defined
by the following loop, which should always be used as a source of
symmetry information in preference to the above space-group names.
They are only intended as comments.
;
_shelx_estimated_absorpt_t_min 0.971
_shelx_estimated_absorpt_t_max 0.997
_shelxl_version_number 2013-4

loop_
_space_group_symop_operation_xyz
'x, y, z'
'-x, y+1/2, -z'

loop_
_atom_site_label
_atom_site_type_symbol
_atom_site_fract_x
_atom_site_fract_y
_atom_site_fract_z
_atom_site_U_iso_or_equiv
_atom_site_adp_type
_atom_site_occupancy
_atom_site_site_symmetry_order
_atom_site_calc_flag
_atom_site_refinement_flags_posn
_atom_site_refinement_flags_adp
_atom_site_refinement_flags_occupancy
_atom_site_disorder_assembly
_atom_site_disorder_group
O1 O -0.4107(3) 0.7468(2) 0.18852(14) 0.0610(7) Uani 1 1 d . . . . .
H1 H -0.468(4) 0.733(4) 0.130(2) 0.099(14) Uiso 1 1 d . . . . .
C1 C -0.2866(3) 0.8113(3) 0.18725(19) 0.0456(8) Uani 1 1 d . . . . .
C2 C -0.1895(4) 0.8227(4) 0.2604(2) 0.0568(9) Uani 1 1 d . . . . .
H2 H -0.2104 0.7885 0.3081 0.068 Uiso 1 1 calc R U . . .
C3 C -0.0622(4) 0.8841(4) 0.2632(2) 0.0607(10) Uani 1 1 d . . . . .
H3 H 0.0028 0.8908 0.3127 0.073 Uiso 1 1 calc R U . . .
C4 C -0.0304(4) 0.9362(4) 0.1926(2) 0.0588(10) Uani 1 1 d . . . . .
H4 H 0.0557 0.9777 0.1942 0.071 Uiso 1 1 calc R U . . .
C5 C -0.1283(3) 0.9256(3) 0.1198(2) 0.0498(9) Uani 1 1 d . . . . .
H5 H -0.1070 0.9604 0.0724 0.060 Uiso 1 1 calc R U . . .
C6 C -0.2587(3) 0.8638(3) 0.11544(18) 0.0404(8) Uani 1 1 d . . . . .
C7 C -0.3625(3) 0.8555(3) 0.03775(18) 0.0405(8) Uani 1 1 d . . . . .
N1 N -0.4817(3) 0.7782(3) 0.03078(16) 0.0454(7) Uani 1 1 d . . . . .
C8 C -0.5525(3) 0.7900(3) -0.04658(19) 0.0433(8) Uani 1 1 d . . . . .
C9 C -0.6786(3) 0.7320(4) -0.0892(2) 0.0522(9) Uani 1 1 d . . . . .
H6 H -0.7292 0.6752 -0.0625 0.063 Uiso 1 1 calc R U . . .
C10 C -0.7256(3) 0.7600(3) -0.1703(2) 0.0523(9) Uani 1 1 d . . . . .
H7 H -0.8082 0.7205 -0.1987 0.063 Uiso 1 1 calc R U . . .
C11 C -0.6521(3) 0.8474(3) -0.21226(19) 0.0432(8) Uani 1 1 d . . . . .
C12 C -0.5311(3) 0.9040(3) -0.17052(18) 0.0445(8) Uani 1 1 d . . . . .
H8 H -0.4818 0.9625 -0.1969 0.053 Uiso 1 1 calc R U . . .
N2 N -0.4814(3) 0.8746(2) -0.08877(15) 0.0421(6) Uani 1 1 d . . . . .
C13 C -0.3609(3) 0.9161(3) -0.03558(17) 0.0439(8) Uani 1 1 d . . . . .
H9 H -0.2926 0.9733 -0.0469 0.053 Uiso 1 1 calc R U . . .
C14 C -0.7025(3) 0.8782(3) -0.30014(19) 0.0436(8) Uani 1 1 d . . . . .
C15 C -0.6988(3) 1.0057(3) -0.32772(18) 0.0451(8) Uani 1 1 d . . . . .
H10 H -0.6670 1.0718 -0.2899 0.054 Uiso 1 1 calc R U . . .
C16 C -0.7411(3) 1.0389(4) -0.40996(18) 0.0468(8) Uani 1 1 d . . . . .
H11 H -0.7391 1.1260 -0.4266 0.056 Uiso 1 1 calc R U . . .
C17 C -0.7859(3) 0.9411(4) -0.46642(19) 0.0513(9) Uani 1 1 d . . . . .
C18 C -0.7910(4) 0.8126(4) -0.4406(2) 0.0609(10) Uani 1 1 d . . . . .
H12 H -0.8216 0.7466 -0.4787 0.073 Uiso 1 1 calc R U . . .
C19 C -0.7510(4) 0.7816(4) -0.3588(2) 0.0590(10) Uani 1 1 d . . . . .
H13 H -0.7563 0.6948 -0.3422 0.071 Uiso 1 1 calc R U . . .
O2 O -0.8281(3) 0.9622(3) -0.54915(14) 0.0726(8) Uani 1 1 d . . . . .
C20 C -0.8276(5) 1.0938(5) -0.5779(2) 0.0953(16) Uani 1 1 d . . . . .
H14 H -0.7346 1.1302 -0.5609 0.114 Uiso 1 1 calc R U . . .
H15 H -0.8935 1.1454 -0.5557 0.114 Uiso 1 1 calc R U . . .
H16 H -0.8543 1.0946 -0.6366 0.114 Uiso 1 1 calc R U . . .
O3 O -0.0491(3) 0.7856(3) -0.12962(18) 0.0780(9) Uani 1 1 d . . . . .
H17 H 0.010(6) 0.758(6) -0.067(3) 0.18(2) Uiso 1 1 d . . . . .
C21 C -0.1678(4) 0.7100(4) -0.1416(2) 0.0523(9) Uani 1 1 d . . . . .
C22 C -0.2564(4) 0.7137(4) -0.2184(2) 0.0604(10) Uani 1 1 d . . . . .
H18 H -0.2342 0.7673 -0.2590 0.073 Uiso 1 1 calc R U . . .
C23 C -0.3774(4) 0.6382(4) -0.2349(2) 0.0639(10) Uani 1 1 d . . . . .
H19 H -0.4361 0.6404 -0.2867 0.077 Uiso 1 1 calc R U . . .
C24 C -0.4116(4) 0.5597(4) -0.1750(2) 0.0661(11) Uani 1 1 d . . . . .
H20 H -0.4932 0.5090 -0.1861 0.079 Uiso 1 1 calc R U . . .
C25 C -0.3233(4) 0.5567(4) -0.0978(2) 0.0550(9) Uani 1 1 d . . . . .
H21 H -0.3475 0.5041 -0.0574 0.066 Uiso 1 1 calc R U . . .
C26 C -0.1997(3) 0.6304(3) -0.0796(2) 0.0442(8) Uani 1 1 d . . . . .
C27 C -0.1072(3) 0.6251(3) 0.0013(2) 0.0433(8) Uani 1 1 d . . . . .
N3 N 0.0218(3) 0.6887(3) 0.01613(17) 0.0508(8) Uani 1 1 d . . . . .
C28 C 0.0811(3) 0.6664(3) 0.0942(2) 0.0469(8) Uani 1 1 d . . . . .
C29 C 0.2124(3) 0.7044(4) 0.1411(2) 0.0580(10) Uani 1 1 d . . . . .
H22 H 0.2727 0.7573 0.1186 0.070 Uiso 1 1 calc R U . . .
C30 C 0.2504(4) 0.6629(4) 0.2201(2) 0.0579(10) Uani 1 1 d . . . . .
H23 H 0.3376 0.6882 0.2513 0.070 Uiso 1 1 calc R U . . .
C31 C 0.1608(3) 0.5818(3) 0.2563(2) 0.0479(9) Uani 1 1 d . . . . .
C32 C 0.0327(3) 0.5479(3) 0.21006(19) 0.0463(8) Uani 1 1 d . . . . .
H24 H -0.0286 0.4961 0.2325 0.056 Uiso 1 1 calc R U . . .
N4 N -0.0064(3) 0.5900(3) 0.13032(16) 0.0432(7) Uani 1 1 d . . . . .
C33 C -0.1256(3) 0.5644(3) 0.0712(2) 0.0483(9) Uani 1 1 d . . . . .
H25 H -0.2036 0.5153 0.0776 0.058 Uiso 1 1 calc R U . . .
C34 C 0.2071(3) 0.5324(4) 0.34110(19) 0.0470(8) Uani 1 1 d . . . . .
C35 C 0.3472(4) 0.5022(4) 0.3717(2) 0.0638(11) Uani 1 1 d . . . . .
H26 H 0.4121 0.5158 0.3386 0.077 Uiso 1 1 calc R U . . .
C36 C 0.3947(4) 0.4525(4) 0.4495(2) 0.0649(11) Uani 1 1 d . . . . .
H27 H 0.4899 0.4331 0.4682 0.078 Uiso 1 1 calc R U . . .
C37 C 0.3012(4) 0.4320(4) 0.4988(2) 0.0575(9) Uani 1 1 d . . . . .
C38 C 0.1607(4) 0.4606(4) 0.4703(2) 0.0651(11) Uani 1 1 d . . . . .
H28 H 0.0966 0.4465 0.5037 0.078 Uiso 1 1 calc R U . . .
C39 C 0.1141(3) 0.5103(4) 0.3920(2) 0.0594(10) Uani 1 1 d . . . . .
H29 H 0.0187 0.5290 0.3735 0.071 Uiso 1 1 calc R U . . .
O4 O 0.3354(3) 0.3828(3) 0.57670(16) 0.0827(9) Uani 1 1 d . . . . .
C40 C 0.4798(4) 0.3594(5) 0.6114(2) 0.0959(16) Uani 1 1 d . . . . .
H30 H 0.4901 0.3359 0.6680 0.115 Uiso 1 1 calc R U . . .
H31 H 0.5334 0.4376 0.6072 0.115 Uiso 1 1 calc R U . . .
H32 H 0.5138 0.2891 0.5825 0.115 Uiso 1 1 calc R U . . .

loop_
_atom_site_aniso_label
_atom_site_aniso_U_11
_atom_site_aniso_U_22
_atom_site_aniso_U_33
_atom_site_aniso_U_23
_atom_site_aniso_U_13
_atom_site_aniso_U_12
O1 0.0570(15) 0.0742(19) 0.0499(15) 0.0170(13) 0.0065(12) -0.0137(14)
C1 0.051(2) 0.039(2) 0.045(2) 0.0028(16) 0.0070(17) 0.0019(16)
C2 0.068(2) 0.055(2) 0.045(2) 0.0062(18) 0.0071(19) -0.007(2)
C3 0.068(3) 0.058(3) 0.048(2) -0.0027(19) -0.0049(19) -0.006(2)
C4 0.057(2) 0.056(2) 0.059(2) 0.000(2) 0.0018(19) -0.0123(19)
C5 0.052(2) 0.046(2) 0.050(2) 0.0022(17) 0.0086(17) -0.0047(17)
C6 0.0449(19) 0.0342(18) 0.0412(18) -0.0020(16) 0.0073(15) 0.0028(15)
C7 0.0443(19) 0.0348(18) 0.0429(18) -0.0010(16) 0.0105(15) 0.0027(16)
N1 0.0459(16) 0.0441(17) 0.0451(16) 0.0068(13) 0.0067(14) -0.0004(13)
C8 0.0415(19) 0.043(2) 0.047(2) 0.0038(16) 0.0128(16) -0.0017(16)
C9 0.047(2) 0.051(2) 0.058(2) 0.0060(18) 0.0111(18) -0.0109(17)
C10 0.042(2) 0.055(2) 0.057(2) 0.0020(18) 0.0040(17) -0.0067(17)
C11 0.0383(19) 0.042(2) 0.0481(19) -0.0018(16) 0.0058(16) 0.0001(16)
C12 0.0484(19) 0.047(2) 0.0381(17) 0.0053(16) 0.0090(16) -0.0008(16)
N2 0.0436(15) 0.0405(16) 0.0418(15) 0.0007(13) 0.0079(13) -0.0024(13)
C13 0.0426(18) 0.043(2) 0.0441(19) -0.0030(16) 0.0050(15) -0.0100(15)
C14 0.0356(17) 0.049(2) 0.0448(19) -0.0029(17) 0.0053(15) 0.0016(16)
C15 0.0414(19) 0.048(2) 0.0427(19) -0.0071(16) 0.0020(15) -0.0038(16)
C16 0.042(2) 0.050(2) 0.047(2) 0.0003(17) 0.0077(16) -0.0048(16)
C17 0.048(2) 0.064(3) 0.0395(19) -0.0024(18) 0.0047(15) -0.0053(18)
C18 0.067(2) 0.055(3) 0.054(2) -0.0122(19) -0.0014(19) -0.0113(19)
C19 0.065(2) 0.049(2) 0.058(2) -0.0039(19) -0.0005(19) -0.0080(18)
O2 0.0893(19) 0.081(2) 0.0409(14) -0.0012(14) -0.0013(13) -0.0177(16)
C20 0.142(4) 0.086(4) 0.049(2) 0.012(2) -0.001(2) -0.033(3)
O3 0.0694(18) 0.083(2) 0.0780(19) 0.0270(16) 0.0069(15) -0.0210(15)
C21 0.051(2) 0.047(2) 0.060(2) 0.0024(19) 0.0123(18) 0.0022(17)
C22 0.072(3) 0.056(2) 0.054(2) 0.006(2) 0.014(2) 0.011(2)
C23 0.069(3) 0.059(3) 0.059(2) -0.003(2) 0.000(2) 0.011(2)
C24 0.060(3) 0.062(3) 0.072(3) -0.006(2) 0.004(2) -0.005(2)
C25 0.054(2) 0.051(2) 0.059(2) -0.0007(18) 0.0096(19) -0.0051(18)
C26 0.0440(19) 0.037(2) 0.053(2) -0.0018(17) 0.0147(17) 0.0026(15)
C27 0.0405(19) 0.0386(19) 0.052(2) -0.0033(16) 0.0116(16) 0.0004(15)
N3 0.0487(18) 0.0506(19) 0.055(2) 0.0011(15) 0.0154(16) -0.0083(14)
C28 0.048(2) 0.042(2) 0.054(2) -0.0010(17) 0.0177(18) -0.0033(16)
C29 0.045(2) 0.064(3) 0.067(3) -0.003(2) 0.0160(19) -0.0178(18)
C30 0.045(2) 0.066(3) 0.061(2) -0.005(2) 0.0069(19) -0.0120(18)
C31 0.0376(19) 0.051(2) 0.056(2) -0.0066(18) 0.0109(17) -0.0016(16)
C32 0.043(2) 0.048(2) 0.051(2) 0.0010(17) 0.0153(17) -0.0044(16)
N4 0.0378(16) 0.0410(16) 0.0510(17) -0.0002(13) 0.0097(14) -0.0014(12)
C33 0.043(2) 0.044(2) 0.056(2) 0.0005(17) 0.0067(17) -0.0061(15)
C34 0.0403(19) 0.053(2) 0.0483(19) -0.0061(18) 0.0104(16) -0.0020(17)
C35 0.043(2) 0.092(3) 0.058(2) 0.001(2) 0.0143(18) 0.000(2)
C36 0.038(2) 0.088(3) 0.066(2) 0.005(2) 0.0065(18) 0.001(2)
C37 0.053(2) 0.062(3) 0.054(2) 0.006(2) 0.0050(18) -0.003(2)
C38 0.049(2) 0.085(3) 0.064(2) 0.013(2) 0.0184(19) 0.003(2)
C39 0.0378(19) 0.076(3) 0.065(2) 0.001(2) 0.0131(18) 0.0016(18)
O4 0.0678(18) 0.108(3) 0.0690(18) 0.0296(16) 0.0063(14) 0.0017(16)
C40 0.069(3) 0.124(4) 0.083(3) 0.026(3) -0.010(2) -0.003(3)

loop_
_atom_type_symbol
_atom_type_description
_atom_type_scat_dispersion_real
_atom_type_scat_dispersion_imag
_atom_type_scat_source
C C 0.0033 0.0016 'International Tables Vol C Tables 4.2.6.8 and 6.1.1.4'
H H 0.0000 0.0000 'International Tables Vol C Tables 4.2.6.8 and 6.1.1.4'
N N 0.0061 0.0033 'International Tables Vol C Tables 4.2.6.8 and 6.1.1.4'
O O 0.0106 0.0060 'International Tables Vol C Tables 4.2.6.8 and 6.1.1.4'

loop_
_geom_angle_atom_site_label_1
_geom_angle_atom_site_label_2
_geom_angle_atom_site_label_3
_geom_angle
_geom_angle_site_symmetry_1
_geom_angle_site_symmetry_3
C1 O1 H1 110(2) . .
O1 C1 C2 117.5(3) . .
O1 C1 C6 121.8(3) . .
C2 C1 C6 120.7(3) . .
C3 C2 C1 120.5(3) . .
C3 C2 H2 119.8 . .
C1 C2 H2 119.8 . .
C2 C3 C4 120.2(3) . .
C2 C3 H3 119.9 . .
C4 C3 H3 119.9 . .
C5 C4 C3 119.0(3) . .
C5 C4 H4 120.5 . .
C3 C4 H4 120.5 . .
C4 C5 C6 121.8(3) . .
C4 C5 H5 119.1 . .
C6 C5 H5 119.1 . .
C1 C6 C5 117.7(3) . .
C1 C6 C7 121.3(3) . .
C5 C6 C7 121.0(3) . .
C13 C7 N1 110.3(3) . .
C13 C7 C6 128.9(3) . .
N1 C7 C6 120.8(3) . .
C8 N1 C7 106.2(2) . .
N1 C8 N2 109.9(3) . .
N1 C8 C9 131.8(3) . .
N2 C8 C9 118.3(3) . .
C10 C9 C8 119.2(3) . .
C10 C9 H6 120.4 . .
C8 C9 H6 120.4 . .
C9 C10 C11 121.7(3) . .
C9 C10 H7 119.2 . .
C11 C10 H7 119.2 . .
C12 C11 C10 118.8(3) . .
C12 C11 C14 119.2(3) . .
C10 C11 C14 122.0(3) . .
C11 C12 N2 119.9(3) . .
C11 C12 H8 120.1 . .
N2 C12 H8 120.1 . .
C13 N2 C12 130.0(3) . .
C13 N2 C8 107.9(2) . .
C12 N2 C8 122.1(3) . .
C7 C13 N2 105.7(3) . .
C7 C13 H9 127.1 . .
N2 C13 H9 127.1 . .
C15 C14 C19 117.1(3) . .
C15 C14 C11 120.3(3) . .
C19 C14 C11 122.6(3) . .
C14 C15 C16 122.4(3) . .
C14 C15 H10 118.8 . .
C16 C15 H10 118.8 . .
C17 C16 C15 119.1(3) . .
C17 C16 H11 120.4 . .
C15 C16 H11 120.4 . .
O2 C17 C16 124.1(3) . .
O2 C17 C18 116.0(3) . .
C16 C17 C18 119.8(3) . .
C19 C18 C17 120.4(3) . .
C19 C18 H12 119.8 . .
C17 C18 H12 119.8 . .
C18 C19 C14 121.2(3) . .
C18 C19 H13 119.4 . .
C14 C19 H13 119.4 . .
C17 O2 C20 117.7(3) . .
O2 C20 H14 109.5 . .
O2 C20 H15 109.5 . .
H14 C20 H15 109.5 . .
O2 C20 H16 109.5 . .
H14 C20 H16 109.5 . .
H15 C20 H16 109.5 . .
C21 O3 H17 104(3) . .
O3 C21 C22 117.4(3) . .
O3 C21 C26 121.9(3) . .
C22 C21 C26 120.7(3) . .
C23 C22 C21 120.3(4) . .
C23 C22 H18 119.9 . .
C21 C22 H18 119.9 . .
C24 C23 C22 120.2(4) . .
C24 C23 H19 119.9 . .
C22 C23 H19 119.9 . .
C23 C24 C25 119.6(3) . .
C23 C24 H20 120.2 . .
C25 C24 H20 120.2 . .
C24 C25 C26 121.6(3) . .
C24 C25 H21 119.2 . .
C26 C25 H21 119.2 . .
C25 C26 C21 117.7(3) . .
C25 C26 C27 121.1(3) . .
C21 C26 C27 121.3(3) . .
C33 C27 N3 109.6(3) . .
C33 C27 C26 130.1(3) . .
N3 C27 C26 120.3(3) . .
C28 N3 C27 106.4(3) . .
N3 C28 N4 110.3(3) . .
N3 C28 C29 131.0(3) . .
N4 C28 C29 118.7(3) . .
C30 C29 C28 119.0(3) . .
C30 C29 H22 120.5 . .
C28 C29 H22 120.5 . .
C29 C30 C31 121.9(3) . .
C29 C30 H23 119.0 . .
C31 C30 H23 119.0 . .
C32 C31 C30 118.1(3) . .
C32 C31 C34 120.9(3) . .
C30 C31 C34 121.0(3) . .
C31 C32 N4 120.3(3) . .
C31 C32 H24 119.9 . .
N4 C32 H24 119.9 . .
C32 N4 C33 130.9(3) . .
C32 N4 C28 122.0(3) . .
C33 N4 C28 107.0(3) . .
C27 C33 N4 106.7(3) . .
C27 C33 H25 126.7 . .
N4 C33 H25 126.7 . .
C35 C34 C39 117.0(3) . .
C35 C34 C31 120.4(3) . .
C39 C34 C31 122.6(3) . .
C34 C35 C36 122.4(3) . .
C34 C35 H26 118.8 . .
C36 C35 H26 118.8 . .
C37 C36 C35 119.6(3) . .
C37 C36 H27 120.2 . .
C35 C36 H27 120.2 . .
C36 C37 O4 124.9(3) . .
C36 C37 C38 119.6(3) . .
O4 C37 C38 115.6(3) . .
C37 C38 C39 120.5(3) . .
C37 C38 H28 119.8 . .
C39 C38 H28 119.8 . .
C34 C39 C38 121.0(3) . .
C34 C39 H29 119.5 . .
C38 C39 H29 119.5 . .
C37 O4 C40 118.1(3) . .
O4 C40 H30 109.5 . .
O4 C40 H31 109.5 . .
H30 C40 H31 109.5 . .
O4 C40 H32 109.5 . .
H30 C40 H32 109.5 . .
H31 C40 H32 109.5 . .

loop_
_geom_bond_atom_site_label_1
_geom_bond_atom_site_label_2
_geom_bond_distance
_geom_bond_site_symmetry_2
O1 C1 1.374(4) .
O1 H1 1.03(4) .
C1 C2 1.381(4) .
C1 C6 1.391(4) .
C2 C3 1.374(5) .
C2 H2 0.9300 .
C3 C4 1.387(4) .
C3 H3 0.9300 .
C4 C5 1.379(4) .
C4 H4 0.9300 .
C5 C6 1.398(4) .
C5 H5 0.9300 .
C6 C7 1.467(4) .
C7 C13 1.375(4) .
C7 N1 1.382(4) .
N1 C8 1.335(4) .
C8 N2 1.384(4) .
C8 C9 1.407(4) .
C9 C10 1.365(4) .
C9 H6 0.9300 .
C10 C11 1.414(4) .
C10 H7 0.9300 .
C11 C12 1.359(4) .
C11 C14 1.480(4) .
C12 N2 1.382(4) .
C12 H8 0.9300 .
N2 C13 1.376(4) .
C13 H9 0.9300 .
C14 C15 1.380(5) .
C14 C19 1.397(4) .
C15 C16 1.390(4) .
C15 H10 0.9300 .
C16 C17 1.377(4) .
C16 H11 0.9300 .
C17 O2 1.373(4) .
C17 C18 1.381(5) .
C18 C19 1.377(4) .
C18 H12 0.9300 .
C19 H13 0.9300 .
O2 C20 1.424(5) .
C20 H14 0.9600 .
C20 H15 0.9600 .
C20 H16 0.9600 .
O3 C21 1.362(4) .
O3 H17 1.12(6) .
C21 C22 1.385(5) .
C21 C26 1.401(4) .
C22 C23 1.380(5) .
C22 H18 0.9300 .
C23 C24 1.374(5) .
C23 H19 0.9300 .
C24 C25 1.389(4) .
C24 H20 0.9300 .
C25 C26 1.391(4) .
C25 H21 0.9300 .
C26 C27 1.457(4) .
C27 C33 1.366(4) .
C27 N3 1.382(4) .
N3 C28 1.329(4) .
C28 N4 1.380(4) .
C28 C29 1.400(4) .
C29 C30 1.361(4) .
C29 H22 0.9300 .
C30 C31 1.422(5) .
C30 H23 0.9300 .
C31 C32 1.360(4) .
C31 C34 1.481(4) .
C32 N4 1.374(4) .
C32 H24 0.9300 .
N4 C33 1.377(4) .
C33 H25 0.9300 .
C34 C35 1.380(4) .
C34 C39 1.382(4) .
C35 C36 1.381(5) .
C35 H26 0.9300 .
C36 C37 1.362(4) .
C36 H27 0.9300 .
C37 O4 1.369(4) .
C37 C38 1.374(5) .
C38 C39 1.385(4) .
C38 H28 0.9300 .
C39 H29 0.9300 .
O4 C40 1.416(4) .
C40 H30 0.9600 .
C40 H31 0.9600 .
C40 H32 0.9600 .

loop_
_geom_hbond_atom_site_label_D
_geom_hbond_atom_site_label_H
_geom_hbond_atom_site_label_A
_geom_hbond_distance_DH
_geom_hbond_distance_HA
_geom_hbond_distance_DA
_geom_hbond_angle_DHA
_geom_hbond_site_symmetry_A
O1 H1 N1 1.03(4) 1.70(4) 2.599(3) 144(3) .
O3 H17 N3 1.12(6) 1.54(6) 2.582(4) 152(5) .

loop_
_geom_torsion_atom_site_label_1
_geom_torsion_atom_site_label_2
_geom_torsion_atom_site_label_3
_geom_torsion_atom_site_label_4
_geom_torsion
_geom_torsion_site_symmetry_1
_geom_torsion_site_symmetry_2
_geom_torsion_site_symmetry_3
_geom_torsion_site_symmetry_4
O1 C1 C2 C3 178.9(3) . . . .
C6 C1 C2 C3 -1.2(5) . . . .
C1 C2 C3 C4 0.4(5) . . . .
C2 C3 C4 C5 0.1(5) . . . .
C3 C4 C5 C6 0.0(5) . . . .
O1 C1 C6 C5 -178.8(3) . . . .
C2 C1 C6 C5 1.3(5) . . . .
O1 C1 C6 C7 1.5(5) . . . .
C2 C1 C6 C7 -178.3(3) . . . .
C4 C5 C6 C1 -0.8(4) . . . .
C4 C5 C6 C7 178.9(3) . . . .
C1 C6 C7 C13 170.4(3) . . . .
C5 C6 C7 C13 -9.3(5) . . . .
C1 C6 C7 N1 -10.0(4) . . . .
C5 C6 C7 N1 170.4(3) . . . .
C13 C7 N1 C8 0.6(3) . . . .
C6 C7 N1 C8 -179.1(3) . . . .
C7 N1 C8 N2 -0.6(3) . . . .
C7 N1 C8 C9 178.2(3) . . . .
N1 C8 C9 C10 -178.3(3) . . . .
N2 C8 C9 C10 0.5(5) . . . .
C8 C9 C10 C11 -1.0(5) . . . .
C9 C10 C11 C12 0.4(5) . . . .
C9 C10 C11 C14 180.0(3) . . . .
C10 C11 C12 N2 0.7(5) . . . .
C14 C11 C12 N2 -178.9(3) . . . .
C11 C12 N2 C13 177.8(3) . . . .
C11 C12 N2 C8 -1.2(4) . . . .
N1 C8 N2 C13 0.5(3) . . . .
C9 C8 N2 C13 -178.5(3) . . . .
N1 C8 N2 C12 179.6(3) . . . .
C9 C8 N2 C12 0.6(4) . . . .
N1 C7 C13 N2 -0.3(3) . . . .
C6 C7 C13 N2 179.4(3) . . . .
C12 N2 C13 C7 -179.2(3) . . . .
C8 N2 C13 C7 -0.1(3) . . . .
C12 C11 C14 C15 -42.8(4) . . . .
C10 C11 C14 C15 137.6(3) . . . .
C12 C11 C14 C19 135.1(3) . . . .
C10 C11 C14 C19 -44.4(5) . . . .
C19 C14 C15 C16 0.0(5) . . . .
C11 C14 C15 C16 178.1(3) . . . .
C14 C15 C16 C17 -1.2(5) . . . .
C15 C16 C17 O2 -179.1(3) . . . .
C15 C16 C17 C18 1.3(5) . . . .
O2 C17 C18 C19 -179.9(3) . . . .
C16 C17 C18 C19 -0.2(5) . . . .
C17 C18 C19 C14 -1.0(5) . . . .
C15 C14 C19 C18 1.1(5) . . . .
C11 C14 C19 C18 -176.9(3) . . . .
C16 C17 O2 C20 -1.1(5) . . . .
C18 C17 O2 C20 178.5(4) . . . .
O3 C21 C22 C23 179.2(3) . . . .
C26 C21 C22 C23 -0.3(5) . . . .
C21 C22 C23 C24 0.6(5) . . . .
C22 C23 C24 C25 -0.1(5) . . . .
C23 C24 C25 C26 -0.7(5) . . . .
C24 C25 C26 C21 1.0(5) . . . .
C24 C25 C26 C27 -179.3(3) . . . .
O3 C21 C26 C25 -179.9(3) . . . .
C22 C21 C26 C25 -0.5(5) . . . .
O3 C21 C26 C27 0.3(5) . . . .
C22 C21 C26 C27 179.7(3) . . . .
C25 C26 C27 C33 -6.6(5) . . . .
C21 C26 C27 C33 173.2(3) . . . .
C25 C26 C27 N3 173.7(3) . . . .
C21 C26 C27 N3 -6.6(5) . . . .
C33 C27 N3 C28 0.2(4) . . . .
C26 C27 N3 C28 180.0(3) . . . .
C27 N3 C28 N4 -0.1(3) . . . .
C27 N3 C28 C29 178.3(4) . . . .
N3 C28 C29 C30 -177.1(3) . . . .
N4 C28 C29 C30 1.2(5) . . . .
C28 C29 C30 C31 0.1(5) . . . .
C29 C30 C31 C32 -1.2(5) . . . .
C29 C30 C31 C34 177.0(3) . . . .
C30 C31 C32 N4 0.9(5) . . . .
C34 C31 C32 N4 -177.2(3) . . . .
C31 C32 N4 C33 176.8(3) . . . .
C31 C32 N4 C28 0.4(5) . . . .
N3 C28 N4 C32 177.1(3) . . . .
C29 C28 N4 C32 -1.5(5) . . . .
N3 C28 N4 C33 -0.1(3) . . . .
C29 C28 N4 C33 -178.7(3) . . . .
N3 C27 C33 N4 -0.2(4) . . . .
C26 C27 C33 N4 180.0(3) . . . .
C32 N4 C33 C27 -176.7(3) . . . .
C28 N4 C33 C27 0.2(3) . . . .
C32 C31 C34 C35 144.4(4) . . . .
C30 C31 C34 C35 -33.8(5) . . . .
C32 C31 C34 C39 -33.5(5) . . . .
C30 C31 C34 C39 148.4(4) . . . .
C39 C34 C35 C36 -0.2(6) . . . .
C31 C34 C35 C36 -178.2(4) . . . .
C34 C35 C36 C37 -0.1(6) . . . .
C35 C36 C37 O4 179.7(4) . . . .
C35 C36 C37 C38 0.3(6) . . . .
C36 C37 C38 C39 -0.2(6) . . . .
O4 C37 C38 C39 -179.6(3) . . . .
C35 C34 C39 C38 0.3(5) . . . .
C31 C34 C39 C38 178.2(3) . . . .
C37 C38 C39 C34 -0.1(6) . . . .
C36 C37 O4 C40 4.6(6) . . . .
C38 C37 O4 C40 -176.0(4) . . . .
